data_2212537
loop_
_publ_author_name
'Caddy, Judy'
'Coyanis, E. Mabel'
'Fernandes, Manuel A.'
'Khanye, Setshaba D.'
'Omondi, Bernard'

_publ_section_title
;
 <i>cis</i>-Ethylenebis(diphenylphosphine oxide)
;
_journal_coeditor_code EZ2063
_journal_issue 3
_journal_name_full 'Acta Crystallographica Section E'
_journal_page_first o1387
_journal_page_last o1389
_journal_paper_doi 10.1107/S1600536807007623
_journal_volume 63
_journal_year 2007
_chemical_formula_iupac 'C26 H22 O2 P2'
_chemical_formula_moiety 'C26 H22 O2 P2'
_chemical_formula_sum 'C26 H22 O2 P2'
_chemical_formula_weight 428.38
_chemical_name_systematic
;
cis-Ethylenebis(diphenylphosphine oxide)
;
_space_group_IT_number 15
_symmetry_cell_setting monoclinic
_symmetry_space_group_name_Hall '-C 2yc'
_symmetry_space_group_name_H-M 'C 1 2/c 1'
_atom_sites_solution_hydrogens geom
_atom_sites_solution_primary direct
_atom_sites_solution_secondary difmap
_audit_creation_method SHELXL-97
_cell_angle_alpha 90.00
_cell_angle_beta 120.6070(10)
_cell_angle_gamma 90.00
_cell_formula_units_Z 4
_cell_length_a 23.5463(4)
_cell_length_b 5.76540(10)
_cell_length_c 17.4776(3)
_cell_measurement_reflns_used 5756
_cell_measurement_temperature 173(2)
_cell_measurement_theta_max 32.9
_cell_measurement_theta_min 2.4
_cell_volume 2042.09(6)
_computing_cell_refinement 'SAINT-Plus (Bruker, 1999)'
_computing_data_collection 'SMART-NT (Bruker, 1998)'
_computing_data_reduction SAINT-Plus
_computing_molecular_graphics
;
PLATON (Spek, 2003), ORTEP-3 (Farrugia, 1997) and DIAMOND
(Brandenburg, 2006)
;
_computing_publication_material 'WinGX (Farrugia, 1999)'
_computing_structure_refinement 'SHELXL97 (Sheldrick, 1997)'
_computing_structure_solution 'SHELXS97 (Sheldrick, 1997)'
_diffrn_ambient_temperature 173(2)
_diffrn_measured_fraction_theta_full 1.000
_diffrn_measured_fraction_theta_max 1.000
_diffrn_measurement_device_type 'Bruker SMART CCD area-detector'
_diffrn_measurement_method '\f and \w'
_diffrn_radiation_monochromator graphite
_diffrn_radiation_source 'fine-focus sealed tube'
_diffrn_radiation_type MoK\a
_diffrn_radiation_wavelength 0.71073
_diffrn_reflns_av_R_equivalents 0.028
_diffrn_reflns_av_sigmaI/netI 0.020
_diffrn_reflns_limit_h_max 31
_diffrn_reflns_limit_h_min -31
_diffrn_reflns_limit_k_max 7
_diffrn_reflns_limit_k_min -7
_diffrn_reflns_limit_l_max 23
_diffrn_reflns_limit_l_min -23
_diffrn_reflns_number 12089
_diffrn_reflns_theta_full 28.00
_diffrn_reflns_theta_max 28.0
_diffrn_reflns_theta_min 2.0
_diffrn_standards_number 0
_exptl_absorpt_coefficient_mu 0.235
_exptl_absorpt_correction_type none
_exptl_crystal_colour colourless
_exptl_crystal_density_diffrn 1.393
_exptl_crystal_density_meas 1.392
_exptl_crystal_density_method 'not measured'
_exptl_crystal_description plate
_exptl_crystal_F_000 896
_exptl_crystal_size_max 0.36
_exptl_crystal_size_mid 0.28
_exptl_crystal_size_min 0.10
_refine_diff_density_max 0.40
_refine_diff_density_min -0.26
_refine_ls_extinction_method none
_refine_ls_goodness_of_fit_ref 1.07
_refine_ls_hydrogen_treatment constr
_refine_ls_matrix_type full
_refine_ls_number_parameters 136
_refine_ls_number_reflns 2474
_refine_ls_number_restraints 0
_refine_ls_restrained_S_all 1.07
_refine_ls_R_factor_all 0.041
_refine_ls_R_factor_gt 0.035
_refine_ls_shift/su_max 0.000
_refine_ls_shift/su_mean 0.000
_refine_ls_structure_factor_coef Fsqd
_refine_ls_weighting_details 'calc w=1/[\s^2^(Fo^2^)+(0.0443P)^2^+2.3043P] where P=(Fo^2^+2Fc^2^)/3'
_refine_ls_weighting_scheme calc
_refine_ls_wR_factor_gt 0.088
_refine_ls_wR_factor_ref 0.092
_reflns_number_gt 2175
_reflns_number_total 2474
_reflns_threshold_expression I>2\s(I)
_cod_data_source_file ez2063.cif
_cod_data_source_block I
_cod_original_sg_symbol_H-M 'C 2/c'
_cod_database_code 2212537
_cod_database_fobs_code 2212537

loop_
_symmetry_equiv_pos_as_xyz
'x, y, z'
'-x, y, -z+1/2'
'x+1/2, y+1/2, z'
'-x+1/2, y+1/2, -z+1/2'
'-x, -y, -z'
'x, -y, z-1/2'
'-x+1/2, -y+1/2, -z'
'x+1/2, -y+1/2, z-1/2'

loop_
_atom_site_type_symbol
_atom_site_label
_atom_site_fract_x
_atom_site_fract_y
_atom_site_fract_z
_atom_site_U_iso_or_equiv
_atom_site_adp_type
_atom_site_calc_flag
_atom_site_refinement_flags
_atom_site_occupancy
C C1 -0.07585(6) 0.5910(2) 0.02387(9) 0.0172(3) Uani d . 1
C C2 -0.06371(7) 0.7480(3) -0.02671(9) 0.0202(3) Uani d . 1
H H2 -0.0452 0.8954 -0.0025 0.024 Uiso calc R 1
C C3 -0.07835(7) 0.6914(3) -0.11218(10) 0.0246(3) Uani d . 1
H H3 -0.0694 0.7989 -0.1460 0.030 Uiso calc R 1
C C4 -0.10594(7) 0.4779(3) -0.14783(10) 0.0256(3) Uani d . 1
H H4 -0.1168 0.4400 -0.2067 0.031 Uiso calc R 1
C C5 -0.11774(8) 0.3192(3) -0.09790(10) 0.0245(3) Uani d . 1
H H5 -0.1366 0.1727 -0.1226 0.029 Uiso calc R 1
C C6 -0.10217(7) 0.3734(3) -0.01192(10) 0.0218(3) Uani d . 1
H H6 -0.1094 0.2627 0.0225 0.026 Uiso calc R 1
C C7 -0.13387(7) 0.7303(3) 0.12958(9) 0.0190(3) Uani d . 1
C C8 -0.14191(8) 0.9282(3) 0.16867(10) 0.0256(3) Uani d . 1
H H8 -0.1085 1.0439 0.1925 0.031 Uiso calc R 1
C C9 -0.19915(9) 0.9564(3) 0.17281(12) 0.0329(4) Uani d . 1
H H9 -0.2049 1.0923 0.1989 0.039 Uiso calc R 1
C C10 -0.24744(8) 0.7876(3) 0.13917(12) 0.0332(4) Uani d . 1
H H10 -0.2861 0.8068 0.1427 0.040 Uiso calc R 1
C C11 -0.23960(8) 0.5905(3) 0.10036(11) 0.0326(4) Uani d . 1
H H11 -0.2729 0.4746 0.0772 0.039 Uiso calc R 1
C C12 -0.18311(7) 0.5618(3) 0.09520(10) 0.0264(3) Uani d . 1
H H12 -0.1780 0.4267 0.0681 0.032 Uiso calc R 1
C C13 -0.01997(6) 0.4504(2) 0.20583(9) 0.0167(3) Uani d . 1
H H13 -0.0306 0.3022 0.1782 0.020 Uiso calc R 1
O O1 -0.01725(5) 0.91228(18) 0.15534(7) 0.0227(2) Uani d . 1
P P1 -0.056305(17) 0.69509(6) 0.13221(2) 0.01595(11) Uani d . 1

loop_
_atom_site_aniso_label
_atom_site_aniso_U_11
_atom_site_aniso_U_22
_atom_site_aniso_U_33
_atom_site_aniso_U_12
_atom_site_aniso_U_13
_atom_site_aniso_U_23
C1 0.0166(6) 0.0197(6) 0.0152(6) 0.0020(5) 0.0081(5) 0.0007(5)
C2 0.0196(6) 0.0214(7) 0.0206(7) 0.0007(5) 0.0110(5) 0.0007(5)
C3 0.0257(7) 0.0318(8) 0.0213(7) 0.0036(6) 0.0156(6) 0.0048(6)
C4 0.0251(7) 0.0351(8) 0.0172(6) 0.0055(6) 0.0112(6) -0.0024(6)
C5 0.0263(7) 0.0231(7) 0.0217(7) 0.0013(6) 0.0105(6) -0.0053(6)
C6 0.0252(7) 0.0199(7) 0.0207(7) 0.0004(5) 0.0121(6) 0.0002(5)
C7 0.0206(6) 0.0215(7) 0.0150(6) 0.0043(5) 0.0092(5) 0.0045(5)
C8 0.0309(8) 0.0225(7) 0.0274(8) 0.0026(6) 0.0177(7) 0.0016(6)
C9 0.0379(9) 0.0313(9) 0.0370(9) 0.0122(7) 0.0245(8) 0.0041(7)
C10 0.0239(7) 0.0465(10) 0.0322(9) 0.0120(7) 0.0166(7) 0.0101(8)
C11 0.0224(7) 0.0414(10) 0.0317(8) -0.0023(7) 0.0122(7) 0.0019(7)
C12 0.0249(7) 0.0285(8) 0.0256(7) -0.0006(6) 0.0127(6) -0.0025(6)
C13 0.0179(6) 0.0153(6) 0.0189(7) -0.0008(5) 0.0108(5) -0.0008(5)
O1 0.0295(5) 0.0181(5) 0.0220(5) -0.0052(4) 0.0143(4) -0.0026(4)
P1 0.01930(18) 0.01480(18) 0.01436(18) -0.00070(13) 0.00901(14) -0.00008(13)

loop_
_atom_type_symbol
_atom_type_description
_atom_type_scat_dispersion_real
_atom_type_scat_dispersion_imag
_atom_type_scat_source
C C 0.0033 0.0016 'International Tables Vol C Tables 4.2.6.8 and 6.1.1.4'
H H 0.0000 0.0000 'International Tables Vol C Tables 4.2.6.8 and 6.1.1.4'
O O 0.0106 0.0060 'International Tables Vol C Tables 4.2.6.8 and 6.1.1.4'
P P 0.1023 0.0942 'International Tables Vol C Tables 4.2.6.8 and 6.1.1.4'

loop_
_geom_angle_atom_site_label_1
_geom_angle_atom_site_label_2
_geom_angle_atom_site_label_3
_geom_angle_site_symmetry_1
_geom_angle
C2 C1 C6 . 119.13(13)
C2 C1 P1 . 115.09(11)
C6 C1 P1 . 125.78(11)
C3 C2 C1 . 120.71(14)
C3 C2 H2 . 119.6
C1 C2 H2 . 119.6
C4 C3 C2 . 119.72(14)
C4 C3 H3 . 120.1
C2 C3 H3 . 120.1
C3 C4 C5 . 120.15(14)
C3 C4 H4 . 119.9
C5 C4 H4 . 119.9
C4 C5 C6 . 120.37(14)
C4 C5 H5 . 119.8
C6 C5 H5 . 119.8
C5 C6 C1 . 119.89(14)
C5 C6 H6 . 120.1
C1 C6 H6 . 120.1
C8 C7 C12 . 119.50(14)
C8 C7 P1 . 117.78(11)
C12 C7 P1 . 122.60(11)
C7 C8 C9 . 119.81(15)
C7 C8 H8 . 120.1
C9 C8 H8 . 120.1
C10 C9 C8 . 120.26(16)
C10 C9 H9 . 119.9
C8 C9 H9 . 119.9
C9 C10 C11 . 120.10(15)
C9 C10 H10 . 120.0
C11 C10 H10 . 120.0
C10 C11 C12 . 120.09(16)
C10 C11 H11 . 120.0
C12 C11 H11 . 120.0
C11 C12 C7 . 120.23(15)
C11 C12 H12 . 119.9
C7 C12 H12 . 119.9
C13 C13 P1 2 128.49(4)
C13 C13 H13 2 115.8
P1 C13 H13 . 115.8
O1 P1 C13 . 117.57(6)
O1 P1 C1 . 110.95(6)
C13 P1 C1 . 105.23(6)
O1 P1 C7 . 112.88(7)
C13 P1 C7 . 102.19(6)
C1 P1 C7 . 107.12(6)

loop_
_geom_bond_atom_site_label_1
_geom_bond_atom_site_label_2
_geom_bond_site_symmetry_2
_geom_bond_distance
C1 C2 . 1.3929(19)
C1 C6 . 1.398(2)
C1 P1 . 1.8083(14)
C2 C3 . 1.390(2)
C2 H2 . 0.9500
C3 C4 . 1.383(2)
C3 H3 . 0.9500
C4 C5 . 1.387(2)
C4 H4 . 0.9500
C5 C6 . 1.389(2)
C5 H5 . 0.9500
C6 H6 . 0.9500
C7 C8 . 1.392(2)
C7 C12 . 1.393(2)
C7 P1 . 1.8148(14)
C8 C9 . 1.396(2)
C8 H8 . 0.9500
C9 C10 . 1.380(3)
C9 H9 . 0.9500
C10 C11 . 1.383(3)
C10 H10 . 0.9500
C11 C12 . 1.388(2)
C11 H11 . 0.9500
C12 H12 . 0.9500
C13 C13 2 1.338(3)
C13 P1 . 1.8048(14)
C13 H13 . 0.9500
O1 P1 . 1.4828(10)

loop_
_geom_hbond_atom_site_label_D
_geom_hbond_atom_site_label_H
_geom_hbond_atom_site_label_A
_geom_hbond_site_symmetry_A
_geom_hbond_distance_DH
_geom_hbond_distance_HA
_geom_hbond_distance_DA
_geom_hbond_angle_DHA
_geom_hbond_publ_flag
C13 H13 O1 1_545 0.95 2.33 3.2351(16) 158 yes
C4 H4 Cg2 6_565 0.95 2.67 3.5514(17) 154 yes
C10 H10 Cg1 7_465 0.95 2.66 3.494(2) 146 yes

loop_
_geom_torsion_atom_site_label_1
_geom_torsion_atom_site_label_2
_geom_torsion_atom_site_label_3
_geom_torsion_atom_site_label_4
_geom_torsion_site_symmetry_1
_geom_torsion
C6 C1 C2 C3 . 0.9(2)
P1 C1 C2 C3 . -178.22(11)
C1 C2 C3 C4 . 0.7(2)
C2 C3 C4 C5 . -1.3(2)
C3 C4 C5 C6 . 0.2(2)
C4 C5 C6 C1 . 1.5(2)
C2 C1 C6 C5 . -2.0(2)
P1 C1 C6 C5 . 177.04(11)
C12 C7 C8 C9 . -0.2(2)
P1 C7 C8 C9 . -176.32(12)
C7 C8 C9 C10 . 0.7(2)
C8 C9 C10 C11 . -0.6(3)
C9 C10 C11 C12 . 0.1(3)
C10 C11 C12 C7 . 0.4(2)
C8 C7 C12 C11 . -0.4(2)
P1 C7 C12 C11 . 175.55(12)
C13 C13 P1 O1 2 33.8(2)
C13 C13 P1 C1 2 157.85(17)
C13 C13 P1 C7 2 -90.38(18)
C2 C1 P1 O1 . -12.23(12)
C6 C1 P1 O1 . 168.68(12)
C2 C1 P1 C13 . -140.39(10)
C6 C1 P1 C13 . 40.52(13)
C2 C1 P1 C7 . 111.38(11)
C6 C1 P1 C7 . -67.71(13)
C8 C7 P1 O1 . -15.08(13)
C12 C7 P1 O1 . 168.94(11)
C8 C7 P1 C13 . 112.16(12)
C12 C7 P1 C13 . -63.82(13)
C8 C7 P1 C1 . -137.49(12)
C12 C7 P1 C1 . 46.53(14)
